data_7015814
loop_
_publ_author_name
'Levason, William'
'Light, Mark E.'
'Maheshwari, Seema'
'Reid, Gillian'
'Zhang, Wenjian'

_publ_section_title
;
 Unusual neutral ligand coordination to arsenic and antimony
 trifluoride.
;
_journal_issue 19
_journal_name_full 'Dalton transactions (Cambridge, England : 2003)'
_journal_page_first 5291
_journal_page_last 5297
_journal_paper_doi 10.1039/c1dt10113g
_journal_volume 40
_journal_year 2011
_chemical_formula_moiety 'C10 H28 F6 O4 P4 Sb2'
_chemical_formula_structural '(C5 H14 O2 P2)2 (F3 Sb)2'
_chemical_formula_sum 'C10 H28 F6 O4 P4 Sb2'
_chemical_formula_weight 693.70
_chemical_name_common
;bis(methanediylbis(dimethylphosphane)
dioxide)bis(trifluoroantimony(iii))
;
_chemical_name_systematic
;
bis(methanediylbis(dimethylphosphane) dioxide)bis(trifluoroantimony(III))
;
_space_group_IT_number 14
_space_group_name_Hall '-P 2ybc'
_symmetry_cell_setting monoclinic
_symmetry_space_group_name_Hall '-P 2ybc'
_symmetry_space_group_name_H-M 'P 1 21/c 1'
_atom_sites_solution_hydrogens geom
_atom_sites_solution_primary direct
_atom_sites_solution_secondary difmap
_audit_creation_date 2010-07-15
_audit_creation_method 'SHELXL-97 + hand edit'
_cell_angle_alpha 90.00
_cell_angle_beta 109.908(5)
_cell_angle_gamma 90.00
_cell_formula_units_Z 4
_cell_length_a 17.8949(15)
_cell_length_b 8.4721(10)
_cell_length_c 16.1193(15)
_cell_measurement_reflns_used 5509
_cell_measurement_temperature 120(2)
_cell_measurement_theta_max 27.48
_cell_measurement_theta_min 2.91
_cell_volume 2297.8(4)
_computing_cell_refinement 'DENZO (Otwinowski & Minor, 1997)'
_computing_data_collection 'COLLECT (Hooft, R.W.W., 1998)'
_computing_data_reduction 'DENZO (Otwinowski & Minor, 1997)'
_computing_structure_refinement 'SHELXL-97 (Sheldrick, 1997)'
_computing_structure_solution 'SHELXS-97 (Sheldrick, 1997)'
_diffrn_ambient_temperature 120(2)
_diffrn_measured_fraction_theta_full 0.988
_diffrn_measured_fraction_theta_max 0.988
_diffrn_measurement_device_type 'Bruker-Nonius 95mm CCD camera on \k-goniostat'
_diffrn_measurement_method '\f & \w scans'
_diffrn_radiation_monochromator '10cm confocal mirrors'
_diffrn_radiation_source 'Bruker-Nonius FR591 rotating anode'
_diffrn_radiation_type MoK\a
_diffrn_radiation_wavelength 0.71073
_diffrn_reflns_av_R_equivalents 0.0432
_diffrn_reflns_av_sigmaI/netI 0.0375
_diffrn_reflns_limit_h_max 22
_diffrn_reflns_limit_h_min -23
_diffrn_reflns_limit_k_max 11
_diffrn_reflns_limit_k_min -8
_diffrn_reflns_limit_l_max 19
_diffrn_reflns_limit_l_min -20
_diffrn_reflns_number 25860
_diffrn_reflns_theta_full 27.58
_diffrn_reflns_theta_max 27.58
_diffrn_reflns_theta_min 2.94
_diffrn_standards_number 0
_exptl_absorpt_coefficient_mu 2.690
_exptl_absorpt_correction_T_max 1.0000
_exptl_absorpt_correction_T_min 0.8896
_exptl_absorpt_correction_type multi-scan
_exptl_absorpt_process_details 'G.M. Sheldrick, (2007). SADABS. Version 2007/2. Bruker AXS Inc.'
_exptl_crystal_colour colourless
_exptl_crystal_density_diffrn 2.005
_exptl_crystal_density_method 'not measured'
_exptl_crystal_description block
_exptl_crystal_F_000 1344
_exptl_crystal_size_max 0.06
_exptl_crystal_size_mid 0.05
_exptl_crystal_size_min 0.03
_refine_diff_density_max 0.636
_refine_diff_density_min -0.703
_refine_diff_density_rms 0.139
_refine_ls_extinction_method none
_refine_ls_goodness_of_fit_ref 1.133
_refine_ls_hydrogen_treatment constr
_refine_ls_matrix_type full
_refine_ls_number_parameters 235
_refine_ls_number_reflns 5254
_refine_ls_number_restraints 0
_refine_ls_restrained_S_all 1.133
_refine_ls_R_factor_all 0.0407
_refine_ls_R_factor_gt 0.0325
_refine_ls_shift/su_max 0.001
_refine_ls_shift/su_mean 0.000
_refine_ls_structure_factor_coef Fsqd
_refine_ls_weighting_details 'w=1/[\s^2^(Fo^2^)+(0.0000P)^2^+7.5910P] where P=(Fo^2^+2Fc^2^)/3'
_refine_ls_weighting_scheme calc
_refine_ls_wR_factor_gt 0.0622
_refine_ls_wR_factor_ref 0.0662
_reflns_number_gt 4644
_reflns_number_total 5254
_reflns_threshold_expression I>2sigma(I)
_cod_data_source_file c1dt10113g.txt
_cod_data_source_block 10sm527ax
_cod_original_sg_symbol_H-M 'P 21/c'
_cod_database_code 7015814

loop_
_symmetry_equiv_pos_as_xyz
'x, y, z'
'-x, y+1/2, -z+1/2'
'-x, -y, -z'
'x, -y-1/2, z-1/2'

loop_
_atom_site_label
_atom_site_type_symbol
_atom_site_fract_x
_atom_site_fract_y
_atom_site_fract_z
_atom_site_U_iso_or_equiv
_atom_site_adp_type
_atom_site_occupancy
_atom_site_symmetry_multiplicity
_atom_site_calc_flag
_atom_site_refinement_flags
_atom_site_disorder_assembly
_atom_site_disorder_group
Sb1 Sb 0.401919(14) 0.89797(3) 0.412306(15) 0.01508(7) Uani 1 1 d . . .
Sb2 Sb 0.096822(14) 0.43777(3) 0.451491(15) 0.01591(7) Uani 1 1 d . . .
F1 F 0.37411(13) 0.7136(3) 0.33965(13) 0.0211(5) Uani 1 1 d . . .
F2 F 0.50975(13) 0.8777(3) 0.40674(15) 0.0263(5) Uani 1 1 d . . .
F3 F 0.37918(13) 1.0160(3) 0.30102(14) 0.0246(5) Uani 1 1 d . . .
F4 F 0.12143(14) 0.3659(3) 0.35153(14) 0.0269(5) Uani 1 1 d . . .
F5 F 0.12005(14) 0.2208(3) 0.49555(16) 0.0296(5) Uani 1 1 d . . .
F6 F -0.01269(13) 0.3608(3) 0.39426(16) 0.0313(6) Uani 1 1 d . . .
P1 P 0.43635(6) 0.64360(11) 0.60582(6) 0.01593(19) Uani 1 1 d . . .
P2 P 0.31195(6) 0.38066(11) 0.51882(6) 0.01609(19) Uani 1 1 d . . .
P3 P 0.06333(6) 0.82956(12) 0.38144(6) 0.01655(19) Uani 1 1 d . . .
P4 P 0.18972(6) 0.89979(13) 0.29409(6) 0.0192(2) Uani 1 1 d . . .
O1 O 0.44873(16) 0.6856(3) 0.52048(16) 0.0217(6) Uani 1 1 d . . .
O2 O 0.24080(15) 0.4843(3) 0.50872(17) 0.0221(6) Uani 1 1 d . . .
O3 O 0.05348(16) 0.6592(3) 0.35275(16) 0.0215(6) Uani 1 1 d . . .
O4 O 0.25975(15) 0.9110(3) 0.37856(16) 0.0200(6) Uani 1 1 d . . .
C1 C 0.5262(2) 0.6445(5) 0.6989(2) 0.0227(8) Uani 1 1 d . . .
H1A H 0.5649 0.5732 0.6877 0.034 Uiso 1 1 calc R . .
H1B H 0.5151 0.6091 0.7513 0.034 Uiso 1 1 calc R . .
H1C H 0.5480 0.7517 0.7086 0.034 Uiso 1 1 calc R . .
C2 C 0.3691(2) 0.7758(5) 0.6310(3) 0.0243(8) Uani 1 1 d . . .
H2A H 0.3188 0.7788 0.5814 0.036 Uiso 1 1 calc R . .
H2B H 0.3923 0.8818 0.6414 0.036 Uiso 1 1 calc R . .
H2C H 0.3594 0.7391 0.6841 0.036 Uiso 1 1 calc R . .
C3 C 0.3995(2) 0.4458(4) 0.6067(2) 0.0166(7) Uani 1 1 d . . .
H3A H 0.3890 0.4324 0.6628 0.020 Uiso 1 1 calc R . .
H3B H 0.4431 0.3724 0.6087 0.020 Uiso 1 1 calc R . .
C4 C 0.3375(3) 0.3689(5) 0.4214(3) 0.0261(9) Uani 1 1 d . . .
H4A H 0.3449 0.4756 0.4019 0.039 Uiso 1 1 calc R . .
H4B H 0.2948 0.3158 0.3748 0.039 Uiso 1 1 calc R . .
H4C H 0.3870 0.3090 0.4338 0.039 Uiso 1 1 calc R . .
C5 C 0.2995(2) 0.1825(5) 0.5500(3) 0.0230(8) Uani 1 1 d . . .
H5A H 0.2853 0.1835 0.6036 0.035 Uiso 1 1 calc R . .
H5B H 0.3492 0.1241 0.5611 0.035 Uiso 1 1 calc R . .
H5C H 0.2570 0.1312 0.5022 0.035 Uiso 1 1 calc R . .
C6 C -0.0284(2) 0.9213(5) 0.3753(3) 0.0238(9) Uani 1 1 d . . .
H6A H -0.0663 0.9120 0.3151 0.036 Uiso 1 1 calc R . .
H6B H -0.0190 1.0331 0.3910 0.036 Uiso 1 1 calc R . .
H6C H -0.0500 0.8691 0.4164 0.036 Uiso 1 1 calc R . .
C7 C 0.1308(2) 0.8491(5) 0.4922(2) 0.0217(8) Uani 1 1 d . . .
H7A H 0.1816 0.7995 0.4971 0.033 Uiso 1 1 calc R . .
H7B H 0.1083 0.7972 0.5327 0.033 Uiso 1 1 calc R . .
H7C H 0.1393 0.9612 0.5074 0.033 Uiso 1 1 calc R . .
C8 C 0.0990(2) 0.9517(5) 0.3116(2) 0.0196(8) Uani 1 1 d . . .
H8A H 0.0566 0.9566 0.2531 0.024 Uiso 1 1 calc R . .
H8B H 0.1055 1.0599 0.3363 0.024 Uiso 1 1 calc R . .
C9 C 0.1789(2) 0.7079(5) 0.2465(3) 0.0282(9) Uani 1 1 d . . .
H9A H 0.1763 0.6296 0.2902 0.042 Uiso 1 1 calc R . .
H9B H 0.2244 0.6850 0.2278 0.042 Uiso 1 1 calc R . .
H9C H 0.1298 0.7035 0.1952 0.042 Uiso 1 1 calc R . .
C10 C 0.1940(3) 1.0377(6) 0.2116(3) 0.0340(11) Uani 1 1 d . . .
H10A H 0.2000 1.1449 0.2360 0.051 Uiso 1 1 calc R . .
H10B H 0.1448 1.0312 0.1606 0.051 Uiso 1 1 calc R . .
H10C H 0.2394 1.0126 0.1931 0.051 Uiso 1 1 calc R . .

loop_
_atom_site_aniso_label
_atom_site_aniso_U_11
_atom_site_aniso_U_22
_atom_site_aniso_U_33
_atom_site_aniso_U_23
_atom_site_aniso_U_13
_atom_site_aniso_U_12
Sb1 0.01473(13) 0.01611(13) 0.01414(12) -0.00163(9) 0.00455(9) -0.00105(9)
Sb2 0.01523(13) 0.01553(13) 0.01682(12) 0.00110(9) 0.00528(9) 0.00026(9)
F1 0.0274(12) 0.0189(11) 0.0160(10) -0.0030(9) 0.0061(9) -0.0012(9)
F2 0.0163(11) 0.0318(14) 0.0324(13) -0.0002(10) 0.0102(10) -0.0003(10)
F3 0.0283(12) 0.0252(12) 0.0212(11) 0.0069(9) 0.0094(9) -0.0024(10)
F4 0.0321(13) 0.0265(13) 0.0239(12) -0.0060(10) 0.0119(10) 0.0010(10)
F5 0.0280(13) 0.0175(12) 0.0444(14) 0.0109(11) 0.0135(11) 0.0004(10)
F6 0.0178(12) 0.0353(15) 0.0349(13) 0.0048(11) 0.0013(10) -0.0079(11)
P1 0.0174(5) 0.0152(5) 0.0137(4) 0.0004(4) 0.0034(4) -0.0004(4)
P2 0.0151(5) 0.0148(5) 0.0181(5) -0.0014(4) 0.0053(4) -0.0012(4)
P3 0.0152(5) 0.0161(5) 0.0184(4) 0.0017(4) 0.0058(4) 0.0010(4)
P4 0.0156(5) 0.0262(5) 0.0159(4) -0.0011(4) 0.0053(4) -0.0041(4)
O1 0.0296(15) 0.0205(14) 0.0167(13) 0.0022(11) 0.0100(11) 0.0013(12)
O2 0.0186(14) 0.0192(14) 0.0269(14) -0.0009(11) 0.0059(11) 0.0009(11)
O3 0.0250(14) 0.0160(14) 0.0194(13) -0.0003(11) 0.0023(11) -0.0013(11)
O4 0.0167(13) 0.0259(15) 0.0171(13) -0.0018(11) 0.0056(10) -0.0028(11)
C1 0.024(2) 0.025(2) 0.0175(18) 0.0017(16) 0.0049(15) -0.0059(17)
C2 0.029(2) 0.023(2) 0.0224(19) 0.0019(16) 0.0096(16) 0.0069(17)
C3 0.0169(18) 0.0140(18) 0.0181(18) 0.0007(14) 0.0048(14) -0.0008(14)
C4 0.030(2) 0.030(2) 0.0201(19) -0.0064(17) 0.0114(17) -0.0028(18)
C5 0.0185(19) 0.018(2) 0.032(2) -0.0002(16) 0.0074(16) -0.0031(16)
C6 0.018(2) 0.027(2) 0.030(2) 0.0029(17) 0.0133(17) 0.0032(17)
C7 0.022(2) 0.022(2) 0.0203(18) 0.0005(16) 0.0060(15) -0.0031(16)
C8 0.0186(19) 0.021(2) 0.0185(18) 0.0034(15) 0.0055(15) 0.0050(16)
C9 0.022(2) 0.036(2) 0.027(2) -0.0121(18) 0.0077(17) -0.0023(18)
C10 0.022(2) 0.055(3) 0.021(2) 0.012(2) 0.0032(17) -0.008(2)

loop_
_atom_type_symbol
_atom_type_description
_atom_type_scat_dispersion_real
_atom_type_scat_dispersion_imag
_atom_type_scat_source
C C 0.0033 0.0016 'International Tables Vol C Tables 4.2.6.8 and 6.1.1.4'
H H 0.0000 0.0000 'International Tables Vol C Tables 4.2.6.8 and 6.1.1.4'
O O 0.0106 0.0060 'International Tables Vol C Tables 4.2.6.8 and 6.1.1.4'
F F 0.0171 0.0103 'International Tables Vol C Tables 4.2.6.8 and 6.1.1.4'
P P 0.1023 0.0942 'International Tables Vol C Tables 4.2.6.8 and 6.1.1.4'
Sb Sb -0.5866 1.5461 'International Tables Vol C Tables 4.2.6.8 and 6.1.1.4'

loop_
_geom_angle_atom_site_label_1
_geom_angle_atom_site_label_2
_geom_angle_atom_site_label_3
_geom_angle
_geom_angle_site_symmetry_1
_geom_angle_site_symmetry_3
_geom_angle_publ_flag
F1 Sb1 F2 87.46(10) . . ?
F1 Sb1 F3 85.83(9) . . ?
F2 Sb1 F3 84.53(9) . . ?
F1 Sb1 O4 82.24(9) . . ?
F2 Sb1 O4 165.14(9) . . ?
F3 Sb1 O4 84.07(9) . . ?
F1 Sb1 O1 77.90(9) . . ?
F2 Sb1 O1 82.26(9) . . ?
F3 Sb1 O1 159.42(9) . . ?
O4 Sb1 O1 105.83(9) . . ?
F4 Sb2 F5 85.71(10) . . ?
F4 Sb2 F6 88.72(10) . . ?
F5 Sb2 F6 85.04(10) . . ?
F4 Sb2 O3 78.81(10) . . ?
F5 Sb2 O3 161.46(10) . . ?
F6 Sb2 O3 84.47(10) . . ?
F4 Sb2 O2 81.61(9) . . ?
F5 Sb2 O2 87.05(9) . . ?
F6 Sb2 O2 167.94(10) . . ?
O3 Sb2 O2 100.59(9) . . ?
O1 P1 C1 113.25(17) . . ?
O1 P1 C2 112.25(17) . . ?
C1 P1 C2 106.81(19) . . ?
O1 P1 C3 113.22(16) . . ?
C1 P1 C3 102.97(18) . . ?
C2 P1 C3 107.69(19) . . ?
O2 P2 C4 113.44(18) . . ?
O2 P2 C5 113.27(17) . . ?
C4 P2 C5 106.8(2) . . ?
O2 P2 C3 112.45(17) . . ?
C4 P2 C3 107.10(19) . . ?
C5 P2 C3 103.00(18) . . ?
O3 P3 C6 112.96(18) . . ?
O3 P3 C7 111.29(17) . . ?
C6 P3 C7 108.04(19) . . ?
O3 P3 C8 112.86(17) . . ?
C6 P3 C8 103.27(18) . . ?
C7 P3 C8 107.96(18) . . ?
O4 P4 C9 112.46(18) . . ?
O4 P4 C10 113.41(18) . . ?
C9 P4 C10 107.6(2) . . ?
O4 P4 C8 111.15(16) . . ?
C9 P4 C8 108.67(19) . . ?
C10 P4 C8 103.1(2) . . ?
P1 O1 Sb1 134.62(16) . . ?
P2 O2 Sb2 133.34(16) . . ?
P3 O3 Sb2 124.38(14) . . ?
P4 O4 Sb1 133.51(14) . . ?
P1 C1 H1A 109.5 . . ?
P1 C1 H1B 109.5 . . ?
H1A C1 H1B 109.5 . . ?
P1 C1 H1C 109.5 . . ?
H1A C1 H1C 109.5 . . ?
H1B C1 H1C 109.5 . . ?
P1 C2 H2A 109.5 . . ?
P1 C2 H2B 109.5 . . ?
H2A C2 H2B 109.5 . . ?
P1 C2 H2C 109.5 . . ?
H2A C2 H2C 109.5 . . ?
H2B C2 H2C 109.5 . . ?
P1 C3 P2 120.0(2) . . ?
P1 C3 H3A 107.3 . . ?
P2 C3 H3A 107.3 . . ?
P1 C3 H3B 107.3 . . ?
P2 C3 H3B 107.3 . . ?
H3A C3 H3B 106.9 . . ?
P2 C4 H4A 109.5 . . ?
P2 C4 H4B 109.5 . . ?
H4A C4 H4B 109.5 . . ?
P2 C4 H4C 109.5 . . ?
H4A C4 H4C 109.5 . . ?
H4B C4 H4C 109.5 . . ?
P2 C5 H5A 109.5 . . ?
P2 C5 H5B 109.5 . . ?
H5A C5 H5B 109.5 . . ?
P2 C5 H5C 109.5 . . ?
H5A C5 H5C 109.5 . . ?
H5B C5 H5C 109.5 . . ?
P3 C6 H6A 109.5 . . ?
P3 C6 H6B 109.5 . . ?
H6A C6 H6B 109.5 . . ?
P3 C6 H6C 109.5 . . ?
H6A C6 H6C 109.5 . . ?
H6B C6 H6C 109.5 . . ?
P3 C7 H7A 109.5 . . ?
P3 C7 H7B 109.5 . . ?
H7A C7 H7B 109.5 . . ?
P3 C7 H7C 109.5 . . ?
H7A C7 H7C 109.5 . . ?
H7B C7 H7C 109.5 . . ?
P4 C8 P3 119.4(2) . . ?
P4 C8 H8A 107.5 . . ?
P3 C8 H8A 107.5 . . ?
P4 C8 H8B 107.5 . . ?
P3 C8 H8B 107.5 . . ?
H8A C8 H8B 107.0 . . ?
P4 C9 H9A 109.5 . . ?
P4 C9 H9B 109.5 . . ?
H9A C9 H9B 109.5 . . ?
P4 C9 H9C 109.5 . . ?
H9A C9 H9C 109.5 . . ?
H9B C9 H9C 109.5 . . ?
P4 C10 H10A 109.5 . . ?
P4 C10 H10B 109.5 . . ?
H10A C10 H10B 109.5 . . ?
P4 C10 H10C 109.5 . . ?
H10A C10 H10C 109.5 . . ?
H10B C10 H10C 109.5 . . ?

loop_
_geom_bond_atom_site_label_1
_geom_bond_atom_site_label_2
_geom_bond_distance
_geom_bond_site_symmetry_2
_geom_bond_publ_flag
Sb1 F1 1.914(2) . ?
Sb1 F2 1.970(2) . ?
Sb1 F3 1.972(2) . ?
Sb1 O4 2.416(3) . ?
Sb1 O1 2.446(3) . ?
Sb2 F4 1.909(2) . ?
Sb2 F5 1.964(2) . ?
Sb2 F6 1.971(2) . ?
Sb2 O3 2.411(3) . ?
Sb2 O2 2.455(3) . ?
P1 O1 1.508(3) . ?
P1 C1 1.787(4) . ?
P1 C2 1.789(4) . ?
P1 C3 1.803(4) . ?
P2 O2 1.509(3) . ?
P2 C4 1.783(4) . ?
P2 C5 1.788(4) . ?
P2 C3 1.804(4) . ?
P3 O3 1.508(3) . ?
P3 C6 1.788(4) . ?
P3 C7 1.790(4) . ?
P3 C8 1.798(4) . ?
P4 O4 1.507(3) . ?
P4 C9 1.780(4) . ?
P4 C10 1.791(4) . ?
P4 C8 1.795(4) . ?
C1 H1A 0.9800 . ?
C1 H1B 0.9800 . ?
C1 H1C 0.9800 . ?
C2 H2A 0.9800 . ?
C2 H2B 0.9800 . ?
C2 H2C 0.9800 . ?
C3 H3A 0.9900 . ?
C3 H3B 0.9900 . ?
C4 H4A 0.9800 . ?
C4 H4B 0.9800 . ?
C4 H4C 0.9800 . ?
C5 H5A 0.9800 . ?
C5 H5B 0.9800 . ?
C5 H5C 0.9800 . ?
C6 H6A 0.9800 . ?
C6 H6B 0.9800 . ?
C6 H6C 0.9800 . ?
C7 H7A 0.9800 . ?
C7 H7B 0.9800 . ?
C7 H7C 0.9800 . ?
C8 H8A 0.9900 . ?
C8 H8B 0.9900 . ?
C9 H9A 0.9800 . ?
C9 H9B 0.9800 . ?
C9 H9C 0.9800 . ?
C10 H10A 0.9800 . ?
C10 H10B 0.9800 . ?
C10 H10C 0.9800 . ?

loop_
_geom_torsion_atom_site_label_1
_geom_torsion_atom_site_label_2
_geom_torsion_atom_site_label_3
_geom_torsion_atom_site_label_4
_geom_torsion
_geom_torsion_site_symmetry_1
_geom_torsion_site_symmetry_2
_geom_torsion_site_symmetry_3
_geom_torsion_site_symmetry_4
_geom_torsion_publ_flag
Sb1 O1 P1 C3 125.0(2) . . . . ?
O1 P1 C3 P2 -52.6(3) . . . . ?
P1 C3 P2 O2 -57.1(3) . . . . ?
C3 P2 O2 Sb2 -153.54(19) . . . . ?
Sb2 O3 P3 C8 135.09(18) . . . . ?
O3 P3 C8 P4 -55.4(3) . . . . ?
P3 C8 P4 O4 -65.0(3) . . . . ?
C8 P4 O4 Sb1 -170.3(2) . . . . ?
